data_4063570
loop_
_publ_author_name
'Kelsen, Vinciane'
'Vall\'ee, Christophe'
'Jeanneau, Erwann'
'Bibal, Christine'
'Santini, Catherine C.'
'Chauvin, Yves'
'Olivier-Bourbigou, H\'el\`ene'

_publ_section_title
;
 Investigation of the Reactivity of Hydroxyborate Salts with Group IV
 Metal Complexes: Synthesis and Structural Characterization of the
 Zirconium and Hafnium Ionic Complexes [PPN]+[Cp2MMe(OB(C6F5)3)]&#x2212;
;
_journal_issue 16
_journal_name_full Organometallics
_journal_page_first 4284
_journal_paper_doi 10.1021/om2002798
_journal_volume 30
_journal_year 2011
_chemical_formula_moiety
;
C36 H30 N P2, C29 H13 B F15 Hf O 
;
_chemical_formula_sum 'C65 H43 B F15 Hf N O P2'
_chemical_formula_weight 1390.28
_space_group_IT_number 2
_symmetry_cell_setting triclinic
_symmetry_space_group_name_Hall '-P 1'
_symmetry_space_group_name_H-M 'P -1'
_atom_sites_solution_hydrogens geom
_atom_sites_solution_primary direct
_cell_angle_alpha 106.314(3)
_cell_angle_beta 100.432(3)
_cell_angle_gamma 105.730(3)
_cell_formula_units_Z 2
_cell_length_a 12.4775(4)
_cell_length_b 13.2598(5)
_cell_length_c 18.9597(8)
_cell_measurement_reflns_used 43494
_cell_measurement_temperature 150
_cell_measurement_theta_max 29.4776
_cell_measurement_theta_min 3.3691
_cell_volume 2783.2(2)
_computing_cell_refinement
;
CrysAlisPro, Oxford Diffraction Ltd.,
Version 1.171.33.52 (release 06-11-2009 CrysAlis171 .NET)
(compiled Nov  6 2009,16:24:50)
;
_computing_data_collection
;
CrysAlisPro, Oxford Diffraction Ltd.,
Version 1.171.33.52 (release 06-11-2009 CrysAlis171 .NET)
(compiled Nov  6 2009,16:24:50)
;
_computing_data_reduction
;
CrysAlisPro, Oxford Diffraction Ltd.,
Version 1.171.33.52 (release 06-11-2009 CrysAlis171 .NET)
(compiled Nov  6 2009,16:24:50)
;
_computing_molecular_graphics 'CAMERON (Watkin et al., 1996)'
_computing_publication_material 'CRYSTALS (Betteridge et al., 2003)'
_computing_structure_refinement 'CRYSTALS (Betteridge et al., 2003)'
_computing_structure_solution 'SIR97 (Altomare et al., 1999)'
_diffrn_ambient_temperature 150
_diffrn_measured_fraction_theta_full 0.995
_diffrn_measured_fraction_theta_max 0.906
_diffrn_measurement_device_type 'Xcalibur, Atlas, Gemini ultra'
_diffrn_measurement_method \w
_diffrn_radiation_monochromator graphite
_diffrn_radiation_source 'Enhance (Mo) X-ray Source'
_diffrn_radiation_type 'Mo K\a'
_diffrn_radiation_wavelength 0.71069
_diffrn_reflns_av_R_equivalents 0.062
_diffrn_reflns_limit_h_max 16
_diffrn_reflns_limit_h_min -16
_diffrn_reflns_limit_k_max 18
_diffrn_reflns_limit_k_min -18
_diffrn_reflns_limit_l_max 25
_diffrn_reflns_limit_l_min -26
_diffrn_reflns_number 70499
_diffrn_reflns_theta_full 26.887
_diffrn_reflns_theta_max 29.546
_diffrn_reflns_theta_min 3.391
_diffrn_standards_number 0
_exptl_absorpt_coefficient_mu 2.028
_exptl_absorpt_correction_T_max 0.782
_exptl_absorpt_correction_T_min 0.505
_exptl_absorpt_correction_type analytical
_exptl_absorpt_process_details
;
CrysAlisPro, Oxford Diffraction Ltd.,
Version 1.171.33.52 (release 06-11-2009 CrysAlis171 .NET)
(compiled Nov  6 2009,16:24:50)
Analytical numeric absorption correction using a multifaceted crystal
            model based on expressions derived by R.C. Clark & J.S. Reid.
(Clark, R. C. & Reid, J. S. (1995). Acta Cryst. A51, 887-897)
;
_exptl_crystal_colour colorless
_exptl_crystal_density_diffrn 1.659
_exptl_crystal_density_method 'not measured'
_exptl_crystal_description block
_exptl_crystal_F_000 1380
_exptl_crystal_size_max 0.5062
_exptl_crystal_size_mid 0.2221
_exptl_crystal_size_min 0.1589
_refine_diff_density_max 2.31
_refine_diff_density_min -2.52
_refine_ls_extinction_coef 51(6)
_refine_ls_extinction_method 'Larson (1970), Equation 22'
_refine_ls_goodness_of_fit_ref 0.9628
_refine_ls_hydrogen_treatment none
_refine_ls_matrix_type full
_refine_ls_number_parameters 776
_refine_ls_number_reflns 14119
_refine_ls_number_restraints 0
_refine_ls_R_factor_all 0.0616
_refine_ls_R_factor_gt 0.0498
_refine_ls_shift/su_max 0.0007494
_refine_ls_shift/su_mean 0.0000081
_refine_ls_structure_factor_coef Fsqd
_refine_ls_weighting_details
;
 Method, part 1, Chebychev polynomial, (Watkin, 1994, Prince, 1982) 
 [weight] = 1.0/[A~0~*T~0~(x)+A~1~*T~1~(x) ... +A~n-1~]*T~n-1~(x)] 
 where A~i~ are the Chebychev coefficients listed below and x= Fcalc/Fmax 
 Method = Robust Weighting (Prince, 1982) 
 W = [weight] * [1-(deltaF/6*sigmaF)^2^]^2^ 
 A~i~ are: 
 0.104E+04 0.155E+04 808. 226. 
;
_refine_ls_weighting_scheme calc
_refine_ls_wR_factor_all 0.1201
_refine_ls_wR_factor_gt 0.1039
_refine_ls_wR_factor_ref 0.1201
_reflns_limit_h_max 16
_reflns_limit_h_min -16
_reflns_limit_k_max 17
_reflns_limit_k_min -18
_reflns_limit_l_max 26
_reflns_limit_l_min 0
_reflns_number_gt 12171
_reflns_number_total 14119
_reflns_threshold_expression I>2.0\s(I)
_oxford_diffrn_Wilson_B_factor 0.00
_oxford_diffrn_Wilson_scale 0.00
_oxford_refine_ls_r_factor_ref 0.0616
_oxford_refine_ls_scale 2.131(11)
_oxford_reflns_number_all 14119
_oxford_reflns_threshold_expression_ref I>-10.0\s(I)
_cod_data_source_file om2002798_si_001.cif
_cod_data_source_block 2VK001
_cod_depositor_comments
;
The following automatic conversions were performed:

'_symmetry_cell_setting' value 'Triclinic' changed to 'triclinic'
according to the built-in table from CIF Core dictionary named
'cif_core.dic' version 2.4.1 from 2010-06-29.

Automatic conversion script
Id: cif_fix_values 1715 2011-07-08 13:25:40Z adriana 
;
_cod_original_sg_symbol_H-M 'P -1 '
_cod_original_formula_sum 'C65 H43 B1 F15 Hf1 N1 O1 P2'
_cod_database_code 4063570

loop_
_symmetry_equiv_pos_as_xyz
x,y,z
-x,-y,-z

loop_
_atom_site_label
_atom_site_type_symbol
_atom_site_fract_x
_atom_site_fract_y
_atom_site_fract_z
_atom_site_U_iso_or_equiv
_atom_site_occupancy
_atom_site_adp_type
_atom_site_refinement_flags_posn
H1 H -0.1279 -0.4634 0.0535 0.0409 1.0000 Uiso R
H2 H -0.0077 -0.3848 -0.0110 0.0441 1.0000 Uiso R
H3 H 0.1614 -0.2376 0.0565 0.0430 1.0000 Uiso R
H4 H 0.2076 -0.1633 0.1881 0.0511 1.0000 Uiso R
H5 H 0.0900 -0.2431 0.2531 0.0459 1.0000 Uiso R
H6 H -0.2229 -0.2957 0.1359 0.0419 1.0000 Uiso R
H7 H -0.3964 -0.2600 0.1272 0.0551 1.0000 Uiso R
H8 H -0.5225 -0.3248 0.1928 0.0541 1.0000 Uiso R
H9 H -0.4798 -0.4314 0.2641 0.0500 1.0000 Uiso R
H10 H -0.3089 -0.4706 0.2715 0.0379 1.0000 Uiso R
H11 H -0.0332 -0.6006 0.2155 0.0321 1.0000 Uiso R
H12 H -0.0890 -0.7887 0.1421 0.0380 1.0000 Uiso R
H13 H -0.2599 -0.8728 0.0448 0.0391 1.0000 Uiso R
H14 H -0.3762 -0.7716 0.0189 0.0349 1.0000 Uiso R
H15 H -0.3200 -0.5823 0.0902 0.0328 1.0000 Uiso R
H16 H -0.2000 -0.2547 0.4031 0.0368 1.0000 Uiso R
H17 H -0.2848 -0.1243 0.3885 0.0441 1.0000 Uiso R
H18 H -0.1872 0.0252 0.3577 0.0470 1.0000 Uiso R
H19 H -0.0038 0.0436 0.3414 0.0490 1.0000 Uiso R
H20 H 0.0788 -0.0893 0.3525 0.0409 1.0000 Uiso R
H21 H 0.1858 -0.0985 0.4749 0.0419 1.0000 Uiso R
H22 H 0.3861 -0.0452 0.5071 0.0540 1.0000 Uiso R
H23 H 0.4748 -0.1677 0.4580 0.0600 1.0000 Uiso R
H24 H 0.3649 -0.3432 0.3691 0.0590 1.0000 Uiso R
H25 H 0.1646 -0.3957 0.3319 0.0449 1.0000 Uiso R
H26 H -0.1446 -0.5093 0.3803 0.0321 1.0000 Uiso R
H27 H -0.1958 -0.5697 0.4777 0.0340 1.0000 Uiso R
H28 H -0.1221 -0.4514 0.6030 0.0368 1.0000 Uiso R
H29 H -0.0006 -0.2695 0.6327 0.0391 1.0000 Uiso R
H30 H 0.0488 -0.2075 0.5362 0.0368 1.0000 Uiso R
H31 H 0.3822 -0.0354 0.3094 0.0362 1.0000 Uiso R
H32 H 0.4499 0.0763 0.3748 0.0360 1.0000 Uiso R
H33 H 0.5120 -0.0071 0.3473 0.0361 1.0000 Uiso R
H34 H 0.3215 -0.0919 0.0998 0.0414 1.0000 Uiso R
H35 H 0.4762 0.0459 0.0697 0.0450 1.0000 Uiso R
H36 H 0.6738 0.0585 0.1432 0.0439 1.0000 Uiso R
H37 H 0.6421 -0.0673 0.2225 0.0480 1.0000 Uiso R
H38 H 0.4237 -0.1606 0.1949 0.0440 1.0000 Uiso R
H39 H 0.5549 0.3006 0.4036 0.0420 1.0000 Uiso R
H40 H 0.5447 0.3640 0.2883 0.0381 1.0000 Uiso R
H41 H 0.6797 0.2949 0.2163 0.0393 1.0000 Uiso R
H42 H 0.7764 0.1948 0.2890 0.0391 1.0000 Uiso R
H43 H 0.6985 0.1951 0.4037 0.0450 1.0000 Uiso R
C55 C 0.4544(4) 0.0228(4) 0.3322(3) 0.0228 1.0000 Uani .
C56 C 0.4053(6) -0.0646(5) 0.1247(4) 0.0339 1.0000 Uani .
C57 C 0.4905(6) 0.0119(5) 0.1086(4) 0.0363 1.0000 Uani .
C58 C 0.5995(5) 0.0187(5) 0.1487(4) 0.0367 1.0000 Uani .
C59 C 0.5816(6) -0.0507(5) 0.1916(4) 0.0383 1.0000 Uani .
C60 C 0.4611(5) -0.1022(5) 0.1768(4) 0.0358 1.0000 Uani .
C61 C 0.5918(5) 0.2808(5) 0.3634(3) 0.0335 1.0000 Uani .
C62 C 0.5860(5) 0.3152(4) 0.2999(4) 0.0306 1.0000 Uani .
C63 C 0.6613(5) 0.2775(5) 0.2601(4) 0.0325 1.0000 Uani .
C64 C 0.7155(5) 0.2231(5) 0.3008(4) 0.0323 1.0000 Uani .
C65 C 0.6725(6) 0.2230(5) 0.3639(4) 0.0368 1.0000 Uani .
F1 F 0.0442(3) 0.1529(3) 0.25792(19) 0.0297 1.0000 Uani .
F2 F -0.1512(3) -0.0138(3) 0.1793(2) 0.0424 1.0000 Uani .
F3 F -0.1671(3) -0.1652(3) 0.0429(2) 0.0444 1.0000 Uani .
F4 F 0.0189(3) -0.1395(3) -0.01489(19) 0.0364 1.0000 Uani .
F5 F 0.2163(3) 0.0283(3) 0.06224(18) 0.0304 1.0000 Uani .
F6 F 0.4401(3) 0.2371(3) 0.1152(2) 0.0360 1.0000 Uani .
F7 F 0.4478(4) 0.3790(4) 0.0413(2) 0.0494 1.0000 Uani .
F8 F 0.3109(4) 0.5085(4) 0.0530(3) 0.0550 1.0000 Uani .
F9 F 0.1613(4) 0.4884(3) 0.1413(3) 0.0501 1.0000 Uani .
F10 F 0.1479(3) 0.3414(3) 0.2136(2) 0.0357 1.0000 Uani .
F11 F 0.3664(3) 0.4415(3) 0.32013(19) 0.0307 1.0000 Uani .
F12 F 0.3989(3) 0.5151(3) 0.4691(2) 0.0369 1.0000 Uani .
F13 F 0.3573(3) 0.3691(3) 0.5467(2) 0.0446 1.0000 Uani .
F14 F 0.2680(4) 0.1451(3) 0.4667(2) 0.0434 1.0000 Uani .
F15 F 0.2182(3) 0.0686(3) 0.31513(19) 0.0301 1.0000 Uani .
C1 C 0.1454(4) 0.0957(4) 0.1676(3) 0.0215 1.0000 Uani .
C2 C 0.0447(4) 0.0809(4) 0.1912(3) 0.0244 1.0000 Uani .
C3 C -0.0593(5) -0.0046(5) 0.1511(3) 0.0278 1.0000 Uani .
C4 C -0.0677(5) -0.0807(5) 0.0823(3) 0.0296 1.0000 Uani .
C5 C 0.0270(5) -0.0679(4) 0.0538(3) 0.0273 1.0000 Uani .
C6 C 0.1298(5) 0.0192(4) 0.0963(3) 0.0233 1.0000 Uani .
C7 C 0.2937(4) 0.2818(4) 0.1696(3) 0.0226 1.0000 Uani .
C8 C 0.3674(5) 0.2958(5) 0.1239(3) 0.0263 1.0000 Uani .
C9 C 0.3741(5) 0.3696(5) 0.0846(3) 0.0333 1.0000 Uani .
C10 C 0.3045(5) 0.4353(5) 0.0901(4) 0.0371 1.0000 Uani .
C11 C 0.2293(5) 0.4240(5) 0.1342(4) 0.0338 1.0000 Uani .
C12 C 0.2240(5) 0.3482(5) 0.1714(3) 0.0275 1.0000 Uani .
C13 C 0.2884(4) 0.2492(4) 0.3075(3) 0.0218 1.0000 Uani .
C14 C 0.3361(5) 0.3627(4) 0.3525(3) 0.0249 1.0000 Uani .
C15 C 0.3573(5) 0.4029(5) 0.4308(3) 0.0295 1.0000 Uani .
C16 C 0.3358(5) 0.3313(5) 0.4701(3) 0.0311 1.0000 Uani .
C17 C 0.2898(5) 0.2179(5) 0.4293(3) 0.0287 1.0000 Uani .
C18 C 0.2665(5) 0.1807(4) 0.3509(3) 0.0245 1.0000 Uani .
C19 C -0.0315(5) -0.3612(4) 0.1598(3) 0.0241 1.0000 Uani .
C20 C -0.0600(6) -0.4032(5) 0.0806(3) 0.0326 1.0000 Uani .
C21 C 0.0117(6) -0.3566(5) 0.0422(3) 0.0358 1.0000 Uani .
C22 C 0.1122(5) -0.2679(5) 0.0825(4) 0.0351 1.0000 Uani .
C23 C 0.1405(6) -0.2243(6) 0.1611(4) 0.0420 1.0000 Uani .
C24 C 0.0698(6) -0.2713(5) 0.2001(4) 0.0382 1.0000 Uani .
C25 C -0.2483(5) -0.3864(4) 0.2050(3) 0.0260 1.0000 Uani .
C26 C -0.2745(6) -0.3231(5) 0.1616(4) 0.0351 1.0000 Uani .
C27 C -0.3782(7) -0.3013(6) 0.1568(4) 0.0457 1.0000 Uani .
C28 C -0.4539(6) -0.3409(5) 0.1955(4) 0.0451 1.0000 Uani .
C29 C -0.4282(6) -0.4043(5) 0.2384(4) 0.0411 1.0000 Uani .
C30 C -0.3257(5) -0.4275(4) 0.2431(4) 0.0304 1.0000 Uani .
C31 C -0.1706(4) -0.5722(4) 0.1593(3) 0.0215 1.0000 Uani .
C32 C -0.1014(5) -0.6345(4) 0.1755(3) 0.0255 1.0000 Uani .
C33 C -0.1354(5) -0.7471(5) 0.1319(3) 0.0309 1.0000 Uani .
C34 C -0.2375(5) -0.7972(5) 0.0737(3) 0.0315 1.0000 Uani .
C35 C -0.3069(5) -0.7366(5) 0.0580(3) 0.0292 1.0000 Uani .
C36 C -0.2733(5) -0.6233(5) 0.1006(3) 0.0267 1.0000 Uani .
C37 C -0.0519(5) -0.1863(4) 0.3781(3) 0.0247 1.0000 Uani .
C38 C -0.1611(5) -0.1957(5) 0.3897(3) 0.0291 1.0000 Uani .
C39 C -0.2115(6) -0.1168(5) 0.3816(3) 0.0345 1.0000 Uani .
C40 C -0.1534(6) -0.0279(5) 0.3632(4) 0.0389 1.0000 Uani .
C41 C -0.0433(6) -0.0170(5) 0.3530(4) 0.0391 1.0000 Uani .
C42 C 0.0062(5) -0.0961(5) 0.3600(4) 0.0331 1.0000 Uani .
C43 C 0.1547(5) -0.2530(5) 0.4004(3) 0.0275 1.0000 Uani .
C44 C 0.2218(5) -0.1478(5) 0.4530(3) 0.0337 1.0000 Uani .
C45 C 0.3413(6) -0.1162(6) 0.4731(4) 0.0440 1.0000 Uani .
C46 C 0.3945(6) -0.1889(7) 0.4429(5) 0.0494 1.0000 Uani .
C47 C 0.3286(6) -0.2937(6) 0.3902(5) 0.0483 1.0000 Uani .
C48 C 0.2084(5) -0.3257(5) 0.3682(4) 0.0378 1.0000 Uani .
C49 C -0.0438(5) -0.3529(4) 0.4484(3) 0.0239 1.0000 Uani .
C50 C -0.1163(5) -0.4612(4) 0.4309(3) 0.0270 1.0000 Uani .
C51 C -0.1460(5) -0.4973(5) 0.4893(3) 0.0273 1.0000 Uani .
C52 C -0.1024(5) -0.4261(5) 0.5640(3) 0.0300 1.0000 Uani .
C53 C -0.0295(5) -0.3172(5) 0.5821(3) 0.0318 1.0000 Uani .
C54 C -0.0002(5) -0.2805(5) 0.5244(3) 0.0297 1.0000 Uani .
Hf1 Hf 0.501483(18) 0.104857(17) 0.244435(12) 0.0199 1.0000 Uani .
O1 O 0.3612(3) 0.1350(3) 0.2142(2) 0.0216 1.0000 Uani .
B1 B 0.2767(5) 0.1909(5) 0.2152(3) 0.0203 1.0000 Uani .
P1 P -0.12085(11) -0.42528(10) 0.21119(7) 0.0206 1.0000 Uani .
N1 N -0.0523(4) -0.4032(4) 0.2960(2) 0.0239 1.0000 Uani .
P2 P -0.00198(12) -0.30280(11) 0.37527(8) 0.0215 1.0000 Uani .

loop_
_atom_site_aniso_label
_atom_site_aniso_U_11
_atom_site_aniso_U_22
_atom_site_aniso_U_33
_atom_site_aniso_U_23
_atom_site_aniso_U_13
_atom_site_aniso_U_12
C55 0.023(2) 0.023(2) 0.022(2) 0.0092(19) 0.0035(19) 0.0071(19)
C56 0.041(3) 0.028(3) 0.036(3) 0.009(2) 0.014(3) 0.018(3)
C57 0.046(4) 0.027(3) 0.037(3) 0.008(2) 0.011(3) 0.016(3)
C58 0.031(3) 0.029(3) 0.049(4) 0.007(3) 0.022(3) 0.008(2)
C59 0.034(3) 0.033(3) 0.046(4) 0.010(3) 0.005(3) 0.016(3)
C60 0.036(3) 0.020(2) 0.052(4) 0.007(2) 0.016(3) 0.013(2)
C61 0.037(3) 0.030(3) 0.031(3) 0.004(2) 0.013(2) 0.011(2)
C62 0.025(3) 0.020(2) 0.042(3) 0.010(2) 0.006(2) 0.005(2)
C63 0.029(3) 0.028(3) 0.036(3) 0.008(2) 0.008(2) 0.007(2)
C64 0.021(3) 0.026(3) 0.044(3) 0.007(2) 0.009(2) 0.003(2)
C65 0.040(3) 0.034(3) 0.030(3) 0.011(2) 0.001(3) 0.008(3)
F1 0.0232(15) 0.0344(17) 0.0302(17) 0.0048(14) 0.0110(13) 0.0122(13)
F2 0.0199(16) 0.056(2) 0.048(2) 0.0186(19) 0.0113(15) 0.0072(16)
F3 0.0324(19) 0.0345(19) 0.043(2) 0.0094(17) -0.0073(16) -0.0081(15)
F4 0.049(2) 0.0275(17) 0.0231(16) 0.0001(13) -0.0010(15) 0.0137(15)
F5 0.0292(17) 0.0379(18) 0.0234(16) 0.0060(14) 0.0082(13) 0.0147(14)
F6 0.0385(19) 0.046(2) 0.040(2) 0.0255(17) 0.0218(16) 0.0228(17)
F7 0.047(2) 0.064(3) 0.047(2) 0.035(2) 0.0190(19) 0.014(2)
F8 0.056(3) 0.049(2) 0.062(3) 0.039(2) 0.000(2) 0.011(2)
F9 0.049(2) 0.038(2) 0.069(3) 0.023(2) 0.006(2) 0.0273(19)
F10 0.0297(17) 0.0365(19) 0.047(2) 0.0153(16) 0.0132(15) 0.0190(15)
F11 0.0353(18) 0.0203(15) 0.0329(17) 0.0075(13) 0.0072(14) 0.0073(13)
F12 0.0350(19) 0.0276(17) 0.0341(19) -0.0049(14) 0.0035(15) 0.0092(14)
F13 0.047(2) 0.053(2) 0.0203(17) 0.0010(16) 0.0097(15) 0.0087(18)
F14 0.053(2) 0.046(2) 0.0319(19) 0.0203(17) 0.0139(17) 0.0097(18)
F15 0.0351(18) 0.0237(15) 0.0299(17) 0.0097(13) 0.0086(14) 0.0073(13)
C1 0.020(2) 0.020(2) 0.024(2) 0.0069(19) 0.0036(19) 0.0076(18)
C2 0.021(2) 0.026(2) 0.025(3) 0.006(2) 0.0053(19) 0.010(2)
C3 0.019(2) 0.032(3) 0.035(3) 0.016(2) 0.008(2) 0.009(2)
C4 0.023(3) 0.023(2) 0.031(3) 0.008(2) -0.006(2) 0.000(2)
C5 0.033(3) 0.021(2) 0.023(3) 0.005(2) 0.000(2) 0.008(2)
C6 0.029(3) 0.022(2) 0.022(2) 0.008(2) 0.007(2) 0.014(2)
C7 0.019(2) 0.022(2) 0.025(2) 0.0080(19) -0.0011(18) 0.0092(19)
C8 0.023(2) 0.028(3) 0.028(3) 0.011(2) 0.004(2) 0.010(2)
C9 0.029(3) 0.037(3) 0.027(3) 0.013(2) 0.004(2) 0.002(2)
C10 0.036(3) 0.028(3) 0.038(3) 0.018(3) -0.010(3) 0.002(2)
C11 0.032(3) 0.026(3) 0.042(3) 0.013(2) -0.002(2) 0.016(2)
C12 0.025(3) 0.026(3) 0.030(3) 0.009(2) 0.002(2) 0.010(2)
C13 0.017(2) 0.025(2) 0.025(2) 0.008(2) 0.0069(18) 0.0099(19)
C14 0.023(2) 0.022(2) 0.028(3) 0.005(2) 0.008(2) 0.0079(19)
C15 0.023(3) 0.031(3) 0.027(3) 0.001(2) 0.003(2) 0.009(2)
C16 0.028(3) 0.039(3) 0.019(3) 0.003(2) 0.006(2) 0.009(2)
C17 0.026(3) 0.035(3) 0.022(3) 0.009(2) 0.007(2) 0.007(2)
C18 0.023(2) 0.023(2) 0.024(3) 0.004(2) 0.0060(19) 0.0073(19)
C19 0.029(3) 0.024(2) 0.022(2) 0.010(2) 0.009(2) 0.009(2)
C20 0.040(3) 0.028(3) 0.026(3) 0.010(2) 0.008(2) 0.006(2)
C21 0.047(4) 0.034(3) 0.026(3) 0.012(2) 0.014(3) 0.010(3)
C22 0.036(3) 0.040(3) 0.036(3) 0.020(3) 0.016(3) 0.012(3)
C23 0.032(3) 0.043(4) 0.035(3) 0.015(3) 0.006(3) -0.010(3)
C24 0.039(3) 0.039(3) 0.025(3) 0.010(3) 0.007(2) -0.001(3)
C25 0.027(3) 0.021(2) 0.026(3) 0.004(2) 0.005(2) 0.010(2)
C26 0.049(4) 0.029(3) 0.033(3) 0.011(2) 0.012(3) 0.022(3)
C27 0.059(4) 0.039(4) 0.045(4) 0.013(3) 0.007(3) 0.033(3)
C28 0.034(3) 0.034(3) 0.061(5) 0.004(3) 0.006(3) 0.020(3)
C29 0.031(3) 0.028(3) 0.058(4) 0.005(3) 0.014(3) 0.010(2)
C30 0.028(3) 0.022(2) 0.042(3) 0.010(2) 0.010(2) 0.009(2)
C31 0.023(2) 0.018(2) 0.022(2) 0.0052(19) 0.0090(19) 0.0066(18)
C32 0.023(2) 0.023(2) 0.029(3) 0.007(2) 0.007(2) 0.008(2)
C33 0.038(3) 0.023(3) 0.035(3) 0.008(2) 0.013(2) 0.016(2)
C34 0.040(3) 0.019(2) 0.033(3) 0.004(2) 0.016(2) 0.008(2)
C35 0.030(3) 0.025(3) 0.021(3) -0.001(2) 0.003(2) 0.003(2)
C36 0.028(3) 0.026(3) 0.026(3) 0.006(2) 0.007(2) 0.012(2)
C37 0.032(3) 0.017(2) 0.022(2) 0.0054(19) 0.004(2) 0.006(2)
C38 0.035(3) 0.023(2) 0.033(3) 0.011(2) 0.013(2) 0.010(2)
C39 0.041(3) 0.032(3) 0.032(3) 0.007(2) 0.006(2) 0.022(3)
C40 0.056(4) 0.028(3) 0.033(3) 0.007(2) 0.007(3) 0.022(3)
C41 0.052(4) 0.023(3) 0.043(4) 0.016(3) 0.011(3) 0.010(3)
C42 0.037(3) 0.027(3) 0.037(3) 0.013(2) 0.015(3) 0.008(2)
C43 0.027(3) 0.027(3) 0.029(3) 0.015(2) 0.007(2) 0.006(2)
C44 0.029(3) 0.037(3) 0.026(3) 0.009(2) 0.004(2) 0.001(2)
C45 0.036(3) 0.046(4) 0.036(3) 0.016(3) 0.000(3) -0.002(3)
C46 0.026(3) 0.058(5) 0.067(5) 0.035(4) 0.010(3) 0.008(3)
C47 0.038(4) 0.049(4) 0.072(5) 0.030(4) 0.024(4) 0.022(3)
C48 0.033(3) 0.030(3) 0.054(4) 0.017(3) 0.017(3) 0.011(2)
C49 0.026(2) 0.023(2) 0.024(2) 0.008(2) 0.007(2) 0.010(2)
C50 0.028(3) 0.024(2) 0.026(3) 0.006(2) 0.003(2) 0.009(2)
C51 0.021(2) 0.025(2) 0.033(3) 0.012(2) 0.006(2) 0.002(2)
C52 0.027(3) 0.037(3) 0.037(3) 0.021(3) 0.016(2) 0.015(2)
C53 0.039(3) 0.033(3) 0.024(3) 0.010(2) 0.009(2) 0.015(2)
C54 0.039(3) 0.024(3) 0.023(3) 0.006(2) 0.011(2) 0.006(2)
Hf1 0.01834(11) 0.01822(11) 0.02278(12) 0.00704(8) 0.00448(8) 0.00669(8)
O1 0.0169(16) 0.0208(16) 0.0291(19) 0.0076(14) 0.0059(14) 0.0110(13)
B1 0.022(3) 0.019(2) 0.022(3) 0.008(2) 0.006(2) 0.009(2)
P1 0.0232(6) 0.0173(6) 0.0203(6) 0.0056(5) 0.0061(5) 0.0066(5)
N1 0.031(2) 0.021(2) 0.020(2) 0.0070(17) 0.0078(17) 0.0090(17)
P2 0.0251(6) 0.0168(6) 0.0211(6) 0.0058(5) 0.0066(5) 0.0057(5)

loop_
_atom_type_symbol
_atom_type_scat_dispersion_real
_atom_type_scat_dispersion_imag
_atom_type_scat_Cromer_Mann_a1
_atom_type_scat_Cromer_Mann_b1
_atom_type_scat_Cromer_Mann_a2
_atom_type_scat_Cromer_Mann_b2
_atom_type_scat_Cromer_Mann_a3
_atom_type_scat_Cromer_Mann_b3
_atom_type_scat_Cromer_Mann_a4
_atom_type_scat_Cromer_Mann_b4
_atom_type_scat_Cromer_Mann_c
_atom_type_scat_source
C 0.0033 0.0016 2.3100 20.8439 1.0200 10.2075 1.5886 0.5687 0.8650 51.6512 0.2156 'International Tables Vol C 4.2.6.8 and 6.1.1.4'
H 0.0000 0.0000 0.4930 10.5109 0.3229 26.1257 0.1402 3.1424 0.0408 57.7998 0.0030 'International Tables Vol C 4.2.6.8 and 6.1.1.4'
B 0.0013 0.0007 2.0545 23.2185 1.3326 1.0210 1.0979 60.3498 0.7068 0.1403 -0.1932 'International Tables Vol C 4.2.6.8 and 6.1.1.4'
N 0.0061 0.0033 12.2126 0.0057 3.1322 9.8933 2.0125 28.9975 1.1663 0.5826 -11.5290 'International Tables Vol C 4.2.6.8 and 6.1.1.4'
O 0.0106 0.0060 3.0485 13.2771 2.2868 5.7011 1.5463 0.3239 0.8670 32.9089 0.2508 'International Tables Vol C 4.2.6.8 and 6.1.1.4'
F 0.0171 0.0103 3.5392 10.2825 2.6412 4.2944 1.5170 0.2615 1.0243 26.1476 0.2776 'International Tables Vol C 4.2.6.8 and 6.1.1.4'
P 0.1023 0.0942 6.4345 1.9067 4.1791 27.1570 1.7800 0.5260 1.4908 68.1645 1.1149 'International Tables Vol C 4.2.6.8 and 6.1.1.4'
Hf -0.5830 6.1852 29.1440 1.8326 15.1726 9.5999 14.7586 0.2751 4.3001 72.0290 8.5815 'International Tables Vol C 4.2.6.8 and 6.1.1.4'

loop_
_geom_angle_atom_site_label_1
_geom_angle_atom_site_label_2
_geom_angle_atom_site_label_3
_geom_angle
_geom_angle_publ_flag
H33 C55 H31 109.3 no
H33 C55 H32 110.1 no
H31 C55 H32 109.6 no
H33 C55 Hf1 109.3 no
H31 C55 Hf1 109.2 no
H32 C55 Hf1 109.5 no
H34 C56 C57 125.9 no
H34 C56 C60 126.2 no
C57 C56 C60 107.7(6) yes
H34 C56 Hf1 122.4 no
C57 C56 Hf1 72.5(4) yes
C60 C56 Hf1 75.2(4) yes
H35 C57 C56 125.3 no
H35 C57 C58 125.5 no
C56 C57 C58 108.6(6) yes
H35 C57 Hf1 122.2 no
C56 C57 Hf1 75.0(4) yes
C58 C57 Hf1 76.4(4) yes
H36 C58 C57 126.0 no
H36 C58 C59 126.3 no
C57 C58 C59 107.5(5) yes
H36 C58 Hf1 124.2 no
C57 C58 Hf1 71.3(3) yes
C59 C58 Hf1 74.9(4) yes
H37 C59 C58 125.9 no
H37 C59 C60 125.7 no
C58 C59 C60 108.2(6) yes
H37 C59 Hf1 124.1 no
C58 C59 Hf1 73.5(3) yes
C60 C59 Hf1 73.2(3) yes
H38 C60 C59 126.0 no
H38 C60 C56 125.6 no
C59 C60 C56 108.0(6) yes
H38 C60 Hf1 123.8 no
C59 C60 Hf1 74.8(3) yes
C56 C60 Hf1 72.9(3) yes
H39 C61 C62 126.2 no
H39 C61 C65 125.4 no
C62 C61 C65 108.0(5) yes
H39 C61 Hf1 124.2 no
C62 C61 Hf1 72.9(3) yes
C65 C61 Hf1 74.5(3) yes
H40 C62 C61 126.1 no
H40 C62 C63 125.6 no
C61 C62 C63 107.9(5) yes
H40 C62 Hf1 123.4 no
C61 C62 Hf1 75.1(3) yes
C63 C62 Hf1 72.7(3) yes
H41 C63 C62 125.7 no
H41 C63 C64 126.0 no
C62 C63 C64 107.8(5) yes
H41 C63 Hf1 121.7 no
C62 C63 Hf1 74.6(3) yes
C64 C63 Hf1 75.9(3) yes
H42 C64 C63 125.4 no
H42 C64 C65 125.8 no
C63 C64 C65 108.8(5) yes
H42 C64 Hf1 122.4 no
C63 C64 Hf1 71.9(3) yes
C65 C64 Hf1 74.9(3) yes
H43 C65 C61 126.0 no
H43 C65 C64 126.2 no
C61 C65 C64 107.6(5) yes
H43 C65 Hf1 123.5 no
C61 C65 Hf1 73.2(3) yes
C64 C65 Hf1 73.4(3) yes
C2 C1 C6 113.0(5) yes
C2 C1 B1 127.7(4) yes
C6 C1 B1 119.3(4) yes
F1 C2 C1 120.2(5) yes
F1 C2 C3 115.2(5) yes
C1 C2 C3 124.6(5) yes
C2 C3 F2 120.3(5) yes
C2 C3 C4 119.5(5) yes
F2 C3 C4 120.2(5) yes
F3 C4 C3 120.5(5) yes
F3 C4 C5 120.4(5) yes
C3 C4 C5 119.0(5) yes
F4 C5 C4 119.8(5) yes
F4 C5 C6 120.9(5) yes
C4 C5 C6 119.3(5) yes
F5 C6 C5 115.2(5) yes
F5 C6 C1 120.4(5) yes
C5 C6 C1 124.4(5) yes
C8 C7 C12 113.5(5) yes
C8 C7 B1 126.6(4) yes
C12 C7 B1 119.7(5) yes
F6 C8 C7 121.3(5) yes
F6 C8 C9 114.7(5) yes
C7 C8 C9 124.0(5) yes
F7 C9 C8 120.8(6) yes
F7 C9 C10 119.5(6) yes
C8 C9 C10 119.7(6) yes
F8 C10 C9 120.5(6) yes
F8 C10 C11 120.9(6) yes
C9 C10 C11 118.6(5) yes
F9 C11 C10 119.6(5) yes
F9 C11 C12 120.5(6) yes
C10 C11 C12 119.9(5) yes
C7 C12 F10 119.0(5) yes
C7 C12 C11 124.3(6) yes
F10 C12 C11 116.7(5) yes
C14 C13 C18 112.5(5) yes
C14 C13 B1 127.8(5) yes
C18 C13 B1 119.0(4) yes
C13 C14 F11 120.6(5) yes
C13 C14 C15 124.1(5) yes
F11 C14 C15 115.3(5) yes
F12 C15 C14 119.6(5) yes
F12 C15 C16 119.8(5) yes
C14 C15 C16 120.6(5) yes
F13 C16 C15 121.4(5) yes
F13 C16 C17 120.2(5) yes
C15 C16 C17 118.4(5) yes
F14 C17 C16 119.7(5) yes
F14 C17 C18 120.8(5) yes
C16 C17 C18 119.5(5) yes
C13 C18 F15 119.3(5) yes
C13 C18 C17 125.0(5) yes
F15 C18 C17 115.7(5) yes
C20 C19 C24 119.3(5) yes
C20 C19 P1 121.0(4) yes
C24 C19 P1 119.6(4) yes
C19 C20 H1 119.4 no
C19 C20 C21 120.4(6) yes
H1 C20 C21 120.1 no
H2 C21 C20 120.3 no
H2 C21 C22 119.7 no
C20 C21 C22 120.0(6) yes
H3 C22 C21 119.8 no
H3 C22 C23 120.1 no
C21 C22 C23 120.1(6) yes
H4 C23 C22 119.9 no
H4 C23 C24 119.8 no
C22 C23 C24 120.3(6) yes
C19 C24 C23 119.8(6) yes
C19 C24 H5 119.9 no
C23 C24 H5 120.3 no
C26 C25 C30 119.8(5) yes
C26 C25 P1 123.1(5) yes
C30 C25 P1 117.0(4) yes
C25 C26 H6 120.0 no
C25 C26 C27 119.5(6) yes
H6 C26 C27 120.5 no
C26 C27 H7 119.6 no
C26 C27 C28 120.5(6) yes
H7 C27 C28 119.9 no
H8 C28 C27 120.1 no
H8 C28 C29 119.8 no
C27 C28 C29 120.1(6) yes
C28 C29 H9 119.9 no
C28 C29 C30 119.9(7) yes
H9 C29 C30 120.2 no
C25 C30 C29 120.2(6) yes
C25 C30 H10 120.0 no
C29 C30 H10 119.9 no
C32 C31 C36 120.0(5) yes
C32 C31 P1 119.1(4) yes
C36 C31 P1 120.8(4) yes
C31 C32 H11 120.1 no
C31 C32 C33 119.5(5) yes
H11 C32 C33 120.4 no
C32 C33 H12 119.8 no
C32 C33 C34 120.0(5) yes
H12 C33 C34 120.1 no
H13 C34 C33 119.6 no
H13 C34 C35 119.7 no
C33 C34 C35 120.7(5) yes
H14 C35 C34 119.9 no
H14 C35 C36 120.2 no
C34 C35 C36 119.9(5) yes
C35 C36 C31 119.8(5) yes
C35 C36 H15 120.1 no
C31 C36 H15 120.1 no
C38 C37 C42 119.1(5) yes
C38 C37 P2 117.4(4) yes
C42 C37 P2 122.9(4) yes
C37 C38 H16 119.9 no
C37 C38 C39 120.2(5) yes
H16 C38 C39 119.8 no
C38 C39 H17 119.8 no
C38 C39 C40 120.2(6) yes
H17 C39 C40 120.1 no
H18 C40 C39 120.2 no
H18 C40 C41 120.0 no
C39 C40 C41 119.8(6) yes
C40 C41 H19 119.6 no
C40 C41 C42 120.2(6) yes
H19 C41 C42 120.2 no
C37 C42 C41 120.5(6) yes
C37 C42 H20 119.4 no
C41 C42 H20 120.1 no
C44 C43 C48 119.6(6) yes
C44 C43 P2 122.4(5) yes
C48 C43 P2 117.9(4) yes
C43 C44 H21 119.8 no
C43 C44 C45 120.0(6) yes
H21 C44 C45 120.2 no
C44 C45 H22 120.0 no
C44 C45 C46 120.6(7) yes
H22 C45 C46 119.4 no
H23 C46 C45 119.9 no
H23 C46 C47 120.2 no
C45 C46 C47 119.9(6) yes
H24 C47 C46 120.0 no
H24 C47 C48 119.8 no
C46 C47 C48 120.2(7) yes
C47 C48 C43 119.8(6) yes
C47 C48 H25 119.8 no
C43 C48 H25 120.4 no
C50 C49 C54 119.9(5) yes
C50 C49 P2 121.4(4) yes
C54 C49 P2 118.7(4) yes
C49 C50 H26 119.6 no
C49 C50 C51 119.7(5) yes
H26 C50 C51 120.7 no
C50 C51 H27 119.9 no
C50 C51 C52 120.2(5) yes
H27 C51 C52 119.9 no
H28 C52 C51 119.6 no
H28 C52 C53 119.9 no
C51 C52 C53 120.5(5) yes
C52 C53 H29 120.0 no
C52 C53 C54 119.7(5) yes
H29 C53 C54 120.3 no
C49 C54 C53 120.0(5) yes
C49 C54 H30 119.8 no
C53 C54 H30 120.2 no
C57 Hf1 C63 93.8(2) yes
C57 Hf1 C56 32.5(2) yes
C63 Hf1 C56 126.3(2) yes
C57 Hf1 C62 117.9(2) yes
C63 Hf1 C62 32.74(19) yes
C56 Hf1 C62 146.1(2) yes
C57 Hf1 C60 53.2(2) yes
C63 Hf1 C60 133.0(2) yes
C56 Hf1 C60 31.8(2) yes
C62 Hf1 C60 165.70(19) yes
C57 Hf1 C64 102.1(2) yes
C63 Hf1 C64 32.21(19) yes
C56 Hf1 C64 128.8(2) yes
C62 Hf1 C64 53.32(18) yes
C60 Hf1 C64 114.76(19) yes
C57 Hf1 C58 32.2(2) yes
C63 Hf1 C58 81.00(19) yes
C56 Hf1 C58 53.3(2) yes
C62 Hf1 C58 113.19(19) yes
C60 Hf1 C58 52.9(2) yes
C57 Hf1 C61 147.3(2) yes
C63 Hf1 C61 53.6(2) yes
C56 Hf1 C61 177.2(2) yes
C62 Hf1 C61 32.05(19) yes
C60 Hf1 C61 150.8(2) yes
C57 Hf1 C55 128.24(19) yes
C63 Hf1 C55 130.78(19) yes
C56 Hf1 C55 98.57(19) yes
C62 Hf1 C55 113.70(19) yes
C60 Hf1 C55 75.5(2) yes
C57 Hf1 C59 52.9(2) yes
C63 Hf1 C59 102.7(2) yes
C56 Hf1 C59 52.9(2) yes
C62 Hf1 C59 134.4(2) yes
C60 Hf1 C59 32.04(19) yes
C57 Hf1 C65 132.7(2) yes
C63 Hf1 C65 53.3(2) yes
C56 Hf1 C65 150.5(2) yes
C62 Hf1 C65 53.30(19) yes
C60 Hf1 C65 122.1(2) yes
C57 Hf1 O1 91.03(18) yes
C63 Hf1 O1 104.99(17) yes
C56 Hf1 O1 82.66(17) yes
C62 Hf1 O1 82.32(17) yes
C60 Hf1 O1 107.66(18) yes
C64 Hf1 C58 75.5(2) yes
C64 Hf1 C61 52.98(19) yes
C58 Hf1 C61 128.3(2) yes
C64 Hf1 C55 105.33(19) yes
C58 Hf1 C55 119.6(2) yes
C61 Hf1 C55 82.59(19) yes
C64 Hf1 C59 83.1(2) yes
C58 Hf1 C59 31.6(2) yes
C61 Hf1 C59 129.8(2) yes
C55 Hf1 C59 88.0(2) yes
C64 Hf1 C65 31.7(2) yes
C58 Hf1 C65 102.6(2) yes
C61 Hf1 C65 32.3(2) yes
C55 Hf1 C65 77.82(19) yes
C59 Hf1 C65 97.6(2) yes
C64 Hf1 O1 134.91(17) yes
C58 Hf1 O1 122.89(19) yes
C61 Hf1 O1 94.60(18) yes
C55 Hf1 O1 99.18(17) yes
C59 Hf1 O1 135.56(18) yes
C65 Hf1 O1 126.83(18) yes
Hf1 O1 B1 160.2(3) yes
C1 B1 C13 112.0(4) yes
C1 B1 C7 104.8(4) yes
C13 B1 C7 113.2(4) yes
C1 B1 O1 108.6(4) yes
C13 B1 O1 104.6(4) yes
C7 B1 O1 113.7(4) yes
C19 P1 C25 109.8(3) yes
C19 P1 C31 105.6(2) yes
C25 P1 C31 105.8(2) yes
C19 P1 N1 113.2(2) yes
C25 P1 N1 113.5(2) yes
C31 P1 N1 108.3(2) yes
P1 N1 P2 137.4(3) yes
C43 P2 C37 109.0(3) yes
C43 P2 C49 107.3(2) yes
C37 P2 C49 107.0(2) yes
C43 P2 N1 109.6(3) yes
C37 P2 N1 114.8(2) yes
C49 P2 N1 108.9(2) yes

loop_
_geom_bond_atom_site_label_1
_geom_bond_atom_site_label_2
_geom_bond_distance
_geom_bond_publ_flag
H1 C20 0.929 no
H2 C21 0.932 no
H3 C22 0.932 no
H4 C23 0.929 no
H5 C24 0.927 no
H6 C26 0.934 no
H7 C27 0.926 no
H8 C28 0.933 no
H9 C29 0.931 no
H10 C30 0.926 no
H11 C32 0.932 no
H12 C33 0.932 no
H13 C34 0.931 no
H14 C35 0.933 no
H15 C36 0.931 no
H16 C38 0.929 no
H17 C39 0.929 no
H18 C40 0.933 no
H19 C41 0.929 no
H20 C42 0.927 no
H21 C44 0.935 no
H22 C45 0.926 no
H23 C46 0.929 no
H24 C47 0.935 no
H25 C48 0.929 no
H26 C50 0.929 no
H27 C51 0.929 no
H28 C52 0.937 no
H29 C53 0.928 no
H30 C54 0.933 no
H31 C55 0.943 no
H32 C55 0.935 no
H33 C55 0.948 no
H34 C56 0.983 no
H35 C57 0.980 no
H36 C58 0.975 no
H37 C59 0.981 no
H38 C60 0.974 no
H39 C61 0.970 no
H40 C62 0.976 no
H41 C63 0.972 no
H42 C64 0.969 no
H43 C65 0.972 no
C55 Hf1 2.308(5) yes
C56 C57 1.400(9) yes
C56 C60 1.387(9) yes
C56 Hf1 2.515(6) yes
C57 C58 1.399(9) yes
C57 Hf1 2.484(6) yes
C58 C59 1.391(9) yes
C58 Hf1 2.548(6) yes
C59 C60 1.410(9) yes
C59 Hf1 2.565(6) yes
C60 Hf1 2.544(5) yes
C61 C62 1.400(8) yes
C61 C65 1.421(9) yes
C61 Hf1 2.549(6) yes
C62 C63 1.414(8) yes
C62 Hf1 2.521(5) yes
C63 C64 1.400(8) yes
C63 Hf1 2.497(6) yes
C64 C65 1.396(9) yes
C64 Hf1 2.547(5) yes
C65 Hf1 2.565(6) yes
F1 C2 1.356(6) yes
F2 C3 1.342(6) yes
F3 C4 1.339(6) yes
F4 C5 1.346(6) yes
F5 C6 1.350(6) yes
F6 C8 1.349(6) yes
F7 C9 1.342(7) yes
F8 C10 1.344(7) yes
F9 C11 1.356(6) yes
F10 C12 1.350(7) yes
F11 C14 1.358(6) yes
F12 C15 1.359(6) yes
F13 C16 1.344(6) yes
F14 C17 1.350(7) yes
F15 C18 1.353(6) yes
C1 C2 1.391(7) yes
C1 C6 1.386(7) yes
C1 B1 1.671(7) yes
C2 C3 1.382(7) yes
C3 C4 1.372(8) yes
C4 C5 1.375(8) yes
C5 C6 1.389(7) yes
C7 C8 1.386(8) yes
C7 C12 1.393(7) yes
C7 B1 1.660(7) yes
C8 C9 1.382(8) yes
C9 C10 1.383(9) yes
C10 C11 1.371(10) yes
C11 C12 1.374(8) yes
C13 C14 1.398(7) yes
C13 C18 1.395(7) yes
C13 B1 1.665(7) yes
C14 C15 1.375(8) yes
C15 C16 1.365(8) yes
C16 C17 1.381(8) yes
C17 C18 1.375(7) yes
C19 C20 1.385(7) yes
C19 C24 1.388(8) yes
C19 P1 1.806(5) yes
C20 C21 1.379(8) yes
C21 C22 1.374(9) yes
C22 C23 1.376(9) yes
C23 C24 1.382(8) yes
C25 C26 1.388(8) yes
C25 C30 1.392(8) yes
C25 P1 1.794(6) yes
C26 C27 1.394(9) yes
C27 C28 1.379(11) yes
C28 C29 1.382(10) yes
C29 C30 1.388(8) yes
C31 C32 1.398(7) yes
C31 C36 1.389(7) yes
C31 P1 1.788(5) yes
C32 C33 1.390(7) yes
C33 C34 1.379(8) yes
C34 C35 1.379(8) yes
C35 C36 1.392(7) yes
C37 C38 1.397(8) yes
C37 C42 1.389(7) yes
C37 P2 1.806(5) yes
C38 C39 1.387(8) yes
C39 C40 1.378(9) yes
C40 C41 1.396(10) yes
C41 C42 1.377(8) yes
C43 C44 1.387(8) yes
C43 C48 1.385(8) yes
C43 P2 1.809(6) yes
C44 C45 1.382(9) yes
C45 C46 1.368(11) yes
C46 C47 1.381(11) yes
C47 C48 1.390(9) yes
C49 C50 1.383(7) yes
C49 C54 1.397(7) yes
C49 P2 1.796(5) yes
C50 C51 1.394(8) yes
C51 C52 1.373(8) yes
C52 C53 1.388(8) yes
C53 C54 1.384(8) yes
Hf1 O1 1.922(3) yes
O1 B1 1.445(6) yes
P1 N1 1.582(4) yes
N1 P2 1.584(4) yes
